data_7030413
loop_
_publ_author_name
'Chang, John Yu-Chih'
'Stevenson, Ralph J.'
'Lu, Guo-Liang'
'Brothers, Penelope J.'
'Clark, George R.'
'Denny, William A.'
'Ware, David C.'

_publ_section_title
;
 Syntheses of 8-quinolinolatocobalt(III) complexes containing cyclen based
 auxiliary ligands as models for hypoxia-activated prodrugs.
;
_journal_issue 48
_journal_name_full 'Dalton transactions (Cambridge, England : 2003)'
_journal_page_first 11535
_journal_page_last 11550
_journal_paper_doi 10.1039/c0dt01142h
_journal_volume 39
_journal_year 2010
_chemical_formula_moiety 'C10 H24 Co F6 N4 O8 S2, C F3 O3 S'
_chemical_formula_sum 'C11 H24 Co F9 N4 O11 S3'
_chemical_formula_weight 714.45
_chemical_name_systematic
;
?
;
_space_group_IT_number 14
_symmetry_cell_setting monoclinic
_symmetry_space_group_name_Hall '-P 2yn'
_symmetry_space_group_name_H-M 'P 1 21/n 1'
_atom_sites_solution_hydrogens geom
_atom_sites_solution_primary direct
_atom_sites_solution_secondary difmap
_audit_creation_method SHELXL-97
_cell_angle_alpha 90.00
_cell_angle_beta 96.716(1)
_cell_angle_gamma 90.00
_cell_formula_units_Z 4
_cell_length_a 8.7978(1)
_cell_length_b 22.2897(4)
_cell_length_c 12.9870(2)
_cell_measurement_reflns_used 5689
_cell_measurement_temperature 85(2)
_cell_measurement_theta_max 26.41
_cell_measurement_theta_min 1.82
_cell_volume 2529.28(7)
_computing_cell_refinement 'SAINT (Siemens, 1995)'
_computing_data_collection 'SMART (Siemens, 1995)'
_computing_data_reduction SAINT
_computing_molecular_graphics 'Ortep-III (Burnett & Johnson, 1996)'
_computing_publication_material 'SHELXTL (Sheldrick, 2008)'
_computing_structure_refinement 'SHELXL97 (Sheldrick, 2008)'
_computing_structure_solution 'SHELXS97 (Sheldrick, 2008)'
_diffrn_ambient_temperature 85
_diffrn_measured_fraction_theta_full 0.994
_diffrn_measured_fraction_theta_max 0.994
_diffrn_measurement_device_type 'Siemens SMART CCD'
_diffrn_measurement_method 'Area detector \w scans'
_diffrn_radiation_monochromator graphite
_diffrn_radiation_source 'fine-focus sealed tube'
_diffrn_radiation_type MoK\a
_diffrn_radiation_wavelength 0.71073
_diffrn_reflns_av_R_equivalents 0.0204
_diffrn_reflns_av_sigmaI/netI 0.0249
_diffrn_reflns_limit_h_max 10
_diffrn_reflns_limit_h_min -10
_diffrn_reflns_limit_k_max 27
_diffrn_reflns_limit_k_min 0
_diffrn_reflns_limit_l_max 16
_diffrn_reflns_limit_l_min 0
_diffrn_reflns_number 15193
_diffrn_reflns_theta_full 26.41
_diffrn_reflns_theta_max 26.41
_diffrn_reflns_theta_min 1.82
_diffrn_standards_decay_% <2%
_diffrn_standards_interval_count 0
_diffrn_standards_interval_time 0
_diffrn_standards_number 0
_exptl_absorpt_coefficient_mu 1.051
_exptl_absorpt_correction_T_max 0.8310
_exptl_absorpt_correction_T_min 0.6993
_exptl_absorpt_correction_type multi-scan
_exptl_absorpt_process_details 'SADABS; Sheldrick, 1996'
_exptl_crystal_colour red
_exptl_crystal_density_diffrn 1.876
_exptl_crystal_density_method 'not measured'
_exptl_crystal_description plate
_exptl_crystal_F_000 1448
_exptl_crystal_size_max 0.42
_exptl_crystal_size_mid 0.24
_exptl_crystal_size_min 0.10
_refine_diff_density_max 0.445
_refine_diff_density_min -0.370
_refine_diff_density_rms 0.056
_refine_ls_extinction_method none
_refine_ls_goodness_of_fit_ref 1.098
_refine_ls_hydrogen_treatment mixed
_refine_ls_matrix_type full
_refine_ls_number_parameters 368
_refine_ls_number_reflns 5150
_refine_ls_number_restraints 4
_refine_ls_restrained_S_all 1.097
_refine_ls_R_factor_all 0.0348
_refine_ls_R_factor_gt 0.0283
_refine_ls_shift/su_max 0.000
_refine_ls_shift/su_mean 0.000
_refine_ls_structure_factor_coef Fsqd
_refine_ls_weighting_details 'calc w=1/[\s^2^(Fo^2^)+(0.0168P)^2^+2.5473P] where P=(Fo^2^+2Fc^2^)/3'
_refine_ls_weighting_scheme calc
_refine_ls_wR_factor_gt 0.0611
_refine_ls_wR_factor_ref 0.0640
_reflns_number_gt 4583
_reflns_number_total 5150
_reflns_threshold_expression I>2\s(I)
_cod_data_source_file c0dt01142h.txt
_cod_data_source_block jyc113
_cod_depositor_comments
;
The following automatic conversions were performed:

'_symmetry_cell_setting' value 'Monoclinic' changed to 'monoclinic'
according to
/usr/data/users/saulius/automatic-downloads/retrospective/RSC/lib/dictionaries/cif_core.dic
dictionary named 'cif_core.dic' version 2.4.2 from 2011-04-26.

Automatic conversion script
Id: cif_fix_values 2281 2013-09-26 08:29:07Z andrius 
;
_cod_original_sg_symbol_Hall -p_2yn
_cod_original_sg_symbol_H-M P21/n
_cod_database_code 7030413

loop_
_symmetry_equiv_pos_as_xyz
'x, y, z'
'-x+1/2, y+1/2, -z+1/2'
'-x, -y, -z'
'x-1/2, -y-1/2, z-1/2'

loop_
_atom_site_label
_atom_site_type_symbol
_atom_site_fract_x
_atom_site_fract_y
_atom_site_fract_z
_atom_site_U_iso_or_equiv
_atom_site_adp_type
_atom_site_occupancy
_atom_site_symmetry_multiplicity
_atom_site_calc_flag
_atom_site_refinement_flags
Co Co 0.67340(3) 0.169160(11) 0.494554(19) 0.01351(7) Uani 1 1 d .
S1 S 0.73436(6) 0.34521(2) 0.21607(4) 0.01863(11) Uani 1 1 d .
O1 O 0.51727(16) 0.12476(6) 0.55876(11) 0.0192(3) Uani 1 1 d D
F1 F 0.82393(16) 0.41216(6) 0.37785(11) 0.0372(3) Uani 1 1 d .
N1 N 0.82322(18) 0.13306(7) 0.59476(12) 0.0161(3) Uani 1 1 d .
H1 H 0.9181 0.1454 0.5827 0.019 Uiso 1 1 calc R
C1 C 0.7926(2) 0.15423(9) 0.69923(15) 0.0189(4) Uani 1 1 d .
H1A H 0.8752 0.1425 0.7515 0.023 Uiso 1 1 calc R
H1B H 0.6977 0.1373 0.7174 0.023 Uiso 1 1 calc R
S2 S 0.26879(6) 0.08183(2) 0.30993(4) 0.01816(11) Uani 1 1 d .
O2 O 0.50995(16) 0.20524(6) 0.39907(11) 0.0177(3) Uani 1 1 d D
F2 F 0.83860(17) 0.45527(6) 0.23063(12) 0.0400(4) Uani 1 1 d .
N2 N 0.69152(19) 0.23884(7) 0.58985(13) 0.0177(3) Uani 1 1 d .
H2 H 0.5964 0.2512 0.6013 0.021 Uiso 1 1 calc R
C2 C 0.7814(2) 0.22176(9) 0.69172(15) 0.0203(4) Uani 1 1 d .
H2A H 0.7309 0.2373 0.7487 0.024 Uiso 1 1 calc R
H2B H 0.8831 0.2390 0.6963 0.024 Uiso 1 1 calc R
S3 S 0.20180(6) -0.18654(2) -0.05413(4) 0.02090(11) Uani 1 1 d .
F3 F 0.61929(16) 0.44305(6) 0.28635(12) 0.0366(3) Uani 1 1 d .
N3 N 0.80829(18) 0.21210(7) 0.41630(13) 0.0171(3) Uani 1 1 d .
H3 H 0.7464 0.2319 0.3665 0.021 Uiso 1 1 calc R
O3 O 0.65433(16) 0.36019(7) 0.11560(11) 0.0234(3) Uani 1 1 d .
C3 C 0.7702(2) 0.28820(9) 0.53799(16) 0.0216(4) Uani 1 1 d .
H3A H 0.8172 0.3162 0.5893 0.026 Uiso 1 1 calc R
H3B H 0.6969 0.3099 0.4902 0.026 Uiso 1 1 calc R
F4 F 0.31239(18) -0.01470(6) 0.20417(11) 0.0380(3) Uani 1 1 d .
O4 O 0.89148(16) 0.32576(7) 0.21241(12) 0.0245(3) Uani 1 1 d .
N4 N 0.71062(19) 0.09941(7) 0.40669(13) 0.0173(3) Uani 1 1 d .
H4 H 0.6196 0.0821 0.3829 0.021 Uiso 1 1 calc R
C4 C 0.8911(2) 0.25955(9) 0.48007(16) 0.0210(4) Uani 1 1 d .
H4A H 0.9348 0.2887 0.4366 0.025 Uiso 1 1 calc R
H4B H 0.9725 0.2424 0.5280 0.025 Uiso 1 1 calc R
O5 O 0.65002(16) 0.30961(7) 0.28231(11) 0.0235(3) Uani 1 1 d .
F5 F 0.22014(19) 0.05998(7) 0.11152(11) 0.0447(4) Uani 1 1 d .
O6 O 0.11691(16) 0.06246(7) 0.32173(12) 0.0258(3) Uani 1 1 d .
F6 F 0.45836(18) 0.05963(7) 0.17523(12) 0.0455(4) Uani 1 1 d .
C5 C 0.8992(2) 0.17012(9) 0.35937(16) 0.0200(4) Uani 1 1 d .
H5A H 0.9818 0.1525 0.4056 0.024 Uiso 1 1 calc R
H5B H 0.9423 0.1906 0.3036 0.024 Uiso 1 1 calc R
O7 O 0.38642(16) 0.06008(6) 0.39018(11) 0.0215(3) Uani 1 1 d .
F7 F 0.22599(19) -0.07024(6) -0.07090(12) 0.0438(4) Uani 1 1 d .
C6 C 0.7856(2) 0.12257(9) 0.31682(15) 0.0201(4) Uani 1 1 d .
H6A H 0.7097 0.1397 0.2649 0.024 Uiso 1 1 calc R
H6B H 0.8377 0.0903 0.2852 0.024 Uiso 1 1 calc R
F8 F 0.35200(17) -0.10831(7) 0.06642(12) 0.0476(4) Uani 1 1 d .
O8 O 0.28682(18) 0.14497(6) 0.28659(12) 0.0264(3) Uani 1 1 d .
C7 C 0.8114(2) 0.05378(9) 0.46785(16) 0.0207(4) Uani 1 1 d .
H7A H 0.7724 0.0137 0.4525 0.025 Uiso 1 1 calc R
H7B H 0.9146 0.0560 0.4488 0.025 Uiso 1 1 calc R
F9 F 0.10650(17) -0.09891(7) 0.05569(11) 0.0420(4) Uani 1 1 d .
O9 O 0.20315(19) -0.22502(8) 0.03657(13) 0.0340(4) Uani 1 1 d .
C8 C 0.8128(2) 0.06671(8) 0.58220(16) 0.0200(4) Uani 1 1 d .
H8A H 0.7199 0.0518 0.6068 0.024 Uiso 1 1 calc R
H8B H 0.8999 0.0474 0.6215 0.024 Uiso 1 1 calc R
O10 O 0.05575(17) -0.18424(7) -0.11766(11) 0.0253(3) Uani 1 1 d .
C9 C 0.7556(2) 0.41793(10) 0.28195(17) 0.0260(5) Uani 1 1 d .
O11 O 0.33277(17) -0.19261(7) -0.10958(12) 0.0261(3) Uani 1 1 d .
C10 C 0.3169(3) 0.04445(10) 0.19297(18) 0.0280(5) Uani 1 1 d .
C11 C 0.2221(3) -0.11176(11) 0.00197(18) 0.0299(5) Uani 1 1 d .
HO2B H 0.456(2) 0.2292(9) 0.4263(19) 0.039(8) Uiso 1 1 d D
HO2A H 0.453(3) 0.1831(10) 0.3621(18) 0.043(8) Uiso 1 1 d D
HO1A H 0.461(3) 0.1083(12) 0.5126(15) 0.043(8) Uiso 1 1 d D
HO1B H 0.472(3) 0.1431(12) 0.6009(17) 0.046(9) Uiso 1 1 d D

loop_
_atom_site_aniso_label
_atom_site_aniso_U_11
_atom_site_aniso_U_22
_atom_site_aniso_U_33
_atom_site_aniso_U_23
_atom_site_aniso_U_13
_atom_site_aniso_U_12
Co 0.01271(13) 0.01334(12) 0.01442(13) 0.00037(10) 0.00129(9) 0.00009(9)
S1 0.0157(2) 0.0204(2) 0.0200(2) 0.00337(19) 0.00307(19) 0.00027(18)
O1 0.0179(7) 0.0221(7) 0.0180(7) -0.0010(6) 0.0033(6) -0.0026(6)
F1 0.0407(8) 0.0395(8) 0.0285(7) -0.0057(6) -0.0083(6) 0.0000(6)
N1 0.0158(8) 0.0154(8) 0.0174(8) 0.0005(6) 0.0031(6) -0.0012(6)
C1 0.0188(10) 0.0221(10) 0.0154(10) 0.0006(8) 0.0002(8) 0.0003(8)
S2 0.0175(2) 0.0141(2) 0.0223(3) -0.00172(18) 0.00019(19) -0.00101(18)
O2 0.0176(7) 0.0162(7) 0.0187(7) -0.0015(6) -0.0010(6) 0.0011(6)
F2 0.0424(8) 0.0269(7) 0.0508(9) 0.0058(6) 0.0061(7) -0.0137(6)
N2 0.0172(8) 0.0168(8) 0.0183(8) 0.0000(7) -0.0008(7) 0.0011(6)
C2 0.0220(10) 0.0221(10) 0.0158(10) -0.0029(8) -0.0027(8) 0.0019(8)
S3 0.0210(3) 0.0217(2) 0.0194(3) 0.00374(19) 0.0000(2) -0.00455(19)
F3 0.0306(7) 0.0311(7) 0.0469(9) -0.0092(6) -0.0002(6) 0.0094(6)
N3 0.0167(8) 0.0167(8) 0.0178(8) 0.0028(6) 0.0014(7) -0.0013(6)
O3 0.0205(7) 0.0295(8) 0.0199(7) 0.0030(6) 0.0011(6) 0.0013(6)
C3 0.0246(11) 0.0135(9) 0.0258(11) 0.0002(8) -0.0006(9) -0.0018(8)
F4 0.0622(10) 0.0195(7) 0.0338(8) -0.0069(6) 0.0124(7) 0.0008(6)
O4 0.0169(7) 0.0309(8) 0.0261(8) 0.0048(6) 0.0044(6) 0.0039(6)
N4 0.0164(8) 0.0172(8) 0.0183(8) -0.0003(6) 0.0022(6) -0.0007(6)
C4 0.0203(10) 0.0178(10) 0.0242(11) 0.0021(8) -0.0002(8) -0.0046(8)
O5 0.0210(8) 0.0237(7) 0.0266(8) 0.0052(6) 0.0064(6) -0.0016(6)
F5 0.0685(11) 0.0400(8) 0.0226(7) -0.0016(6) -0.0073(7) -0.0027(7)
O6 0.0182(7) 0.0206(7) 0.0387(9) -0.0018(6) 0.0040(7) -0.0007(6)
F6 0.0467(9) 0.0474(9) 0.0480(9) -0.0017(7) 0.0286(8) -0.0036(7)
C5 0.0168(10) 0.0240(10) 0.0203(10) 0.0015(8) 0.0068(8) 0.0012(8)
O7 0.0197(7) 0.0200(7) 0.0236(8) 0.0007(6) -0.0018(6) -0.0020(6)
F7 0.0674(11) 0.0216(7) 0.0446(9) -0.0016(6) 0.0159(8) -0.0079(7)
C6 0.0201(10) 0.0244(10) 0.0164(10) -0.0005(8) 0.0050(8) 0.0010(8)
F8 0.0370(8) 0.0564(10) 0.0468(9) -0.0233(8) -0.0062(7) -0.0112(7)
O8 0.0297(8) 0.0154(7) 0.0318(9) 0.0009(6) -0.0061(7) -0.0032(6)
C7 0.0220(10) 0.0156(9) 0.0245(11) 0.0012(8) 0.0025(8) 0.0042(8)
F9 0.0433(9) 0.0535(9) 0.0311(8) -0.0101(7) 0.0124(7) 0.0053(7)
O9 0.0317(9) 0.0408(10) 0.0279(9) 0.0157(7) -0.0029(7) -0.0122(7)
C8 0.0229(11) 0.0122(9) 0.0245(11) 0.0029(8) 0.0012(8) 0.0020(8)
O10 0.0228(8) 0.0280(8) 0.0238(8) 0.0040(6) -0.0032(6) -0.0055(6)
C9 0.0239(11) 0.0257(11) 0.0276(11) 0.0001(9) -0.0001(9) -0.0010(9)
O11 0.0242(8) 0.0277(8) 0.0263(8) 0.0045(6) 0.0032(6) 0.0038(6)
C10 0.0372(13) 0.0228(11) 0.0246(11) -0.0014(9) 0.0061(10) -0.0018(9)
C11 0.0315(12) 0.0336(13) 0.0249(12) -0.0059(10) 0.0049(10) -0.0065(10)

loop_
_atom_type_symbol
_atom_type_description
_atom_type_scat_dispersion_real
_atom_type_scat_dispersion_imag
_atom_type_scat_source
C C 0.0033 0.0016 'International Tables Vol C Tables 4.2.6.8 and 6.1.1.4'
H H 0.0000 0.0000 'International Tables Vol C Tables 4.2.6.8 and 6.1.1.4'
N N 0.0061 0.0033 'International Tables Vol C Tables 4.2.6.8 and 6.1.1.4'
O O 0.0106 0.0060 'International Tables Vol C Tables 4.2.6.8 and 6.1.1.4'
F F 0.0171 0.0103 'International Tables Vol C Tables 4.2.6.8 and 6.1.1.4'
S S 0.1246 0.1234 'International Tables Vol C Tables 4.2.6.8 and 6.1.1.4'
Co Co 0.3494 0.9721 'International Tables Vol C Tables 4.2.6.8 and 6.1.1.4'

loop_
_geom_angle_atom_site_label_1
_geom_angle_atom_site_label_2
_geom_angle_atom_site_label_3
_geom_angle
N3 Co N1 98.69(7)
N3 Co O1 172.80(7)
N1 Co O1 87.68(7)
N3 Co O2 85.01(7)
N1 Co O2 176.01(7)
O1 Co O2 88.71(6)
N3 Co N4 86.09(7)
N1 Co N4 85.11(7)
O1 Co N4 91.15(6)
O2 Co N4 96.68(6)
N3 Co N2 85.98(7)
N1 Co N2 84.62(7)
O1 Co N2 98.02(7)
O2 Co N2 94.19(6)
N4 Co N2 165.93(7)
O5 S1 O3 115.83(9)
O5 S1 O4 114.43(9)
O3 S1 O4 113.78(9)
O5 S1 C9 103.91(10)
O3 S1 C9 103.25(9)
O4 S1 C9 103.51(10)
Co O1 HO1A 108(2)
Co O1 HO1B 117(2)
HO1A O1 HO1B 114(3)
C8 N1 C1 113.49(15)
C8 N1 Co 108.28(12)
C1 N1 Co 107.57(12)
C8 N1 H1 109.1
C1 N1 H1 109.1
Co N1 H1 109.1
N1 C1 C2 105.91(16)
N1 C1 H1A 110.6
C2 C1 H1A 110.6
N1 C1 H1B 110.6
C2 C1 H1B 110.6
H1A C1 H1B 108.7
O6 S2 O8 116.20(9)
O6 S2 O7 114.57(9)
O8 S2 O7 112.61(9)
O6 S2 C10 105.18(10)
O8 S2 C10 103.13(10)
O7 S2 C10 103.18(10)
Co O2 HO2B 114.4(19)
Co O2 HO2A 119(2)
HO2B O2 HO2A 107(3)
C3 N2 C2 110.90(15)
C3 N2 Co 107.58(12)
C2 N2 Co 110.22(12)
C3 N2 H2 109.4
C2 N2 H2 109.4
Co N2 H2 109.4
N2 C2 C1 109.37(16)
N2 C2 H2A 109.8
C1 C2 H2A 109.8
N2 C2 H2B 109.8
C1 C2 H2B 109.8
H2A C2 H2B 108.2
O11 S3 O10 115.45(9)
O11 S3 O9 114.80(10)
O10 S3 O9 113.92(9)
O11 S3 C11 103.91(10)
O10 S3 C11 103.62(10)
O9 S3 C11 102.98(11)
C4 N3 C5 118.06(15)
C4 N3 Co 110.87(12)
C5 N3 Co 110.76(12)
C4 N3 H3 105.4
C5 N3 H3 105.4
Co N3 H3 105.4
N2 C3 C4 107.55(16)
N2 C3 H3A 110.2
C4 C3 H3A 110.2
N2 C3 H3B 110.2
C4 C3 H3B 110.2
H3A C3 H3B 108.5
C6 N4 C7 110.90(15)
C6 N4 Co 107.23(12)
C7 N4 Co 110.61(12)
C6 N4 H4 109.4
C7 N4 H4 109.4
Co N4 H4 109.4
N3 C4 C3 104.54(16)
N3 C4 H4A 110.8
C3 C4 H4A 110.8
N3 C4 H4B 110.8
C3 C4 H4B 110.8
H4A C4 H4B 108.9
N3 C5 C6 104.55(15)
N3 C5 H5A 110.8
C6 C5 H5A 110.8
N3 C5 H5B 110.8
C6 C5 H5B 110.8
H5A C5 H5B 108.9
N4 C6 C5 106.77(16)
N4 C6 H6A 110.4
C5 C6 H6A 110.4
N4 C6 H6B 110.4
C5 C6 H6B 110.4
H6A C6 H6B 108.6
C8 C7 N4 108.95(16)
C8 C7 H7A 109.9
N4 C7 H7A 109.9
C8 C7 H7B 109.9
N4 C7 H7B 109.9
H7A C7 H7B 108.3
N1 C8 C7 106.87(16)
N1 C8 H8A 110.3
C7 C8 H8A 110.3
N1 C8 H8B 110.3
C7 C8 H8B 110.3
H8A C8 H8B 108.6
F1 C9 F3 108.23(19)
F1 C9 F2 108.36(18)
F3 C9 F2 107.91(18)
F1 C9 S1 111.31(15)
F3 C9 S1 110.45(15)
F2 C9 S1 110.49(15)
F5 C10 F4 108.83(19)
F5 C10 F6 108.72(19)
F4 C10 F6 108.11(19)
F5 C10 S2 110.83(16)
F4 C10 S2 110.45(15)
F6 C10 S2 109.84(16)
F7 C11 F9 108.0(2)
F7 C11 F8 108.36(19)
F9 C11 F8 108.01(18)
F7 C11 S3 111.27(15)
F9 C11 S3 111.22(16)
F8 C11 S3 109.88(17)

loop_
_geom_bond_atom_site_label_1
_geom_bond_atom_site_label_2
_geom_bond_distance
Co N3 1.9077(16)
Co N1 1.9175(16)
Co O1 1.9570(14)
Co O2 1.9584(14)
Co N4 1.9783(16)
Co N2 1.9807(16)
S1 O5 1.4387(15)
S1 O3 1.4474(15)
S1 O4 1.4548(15)
S1 C9 1.832(2)
O1 HO1A 0.8200(10)
O1 HO1B 0.8200(10)
F1 C9 1.325(3)
N1 C8 1.489(2)
N1 C1 1.491(2)
N1 H1 0.9100
C1 C2 1.511(3)
C1 H1A 0.9700
C1 H1B 0.9700
S2 O6 1.4295(15)
S2 O8 1.4521(15)
S2 O7 1.4629(15)
S2 C10 1.825(2)
O2 HO2B 0.8200(10)
O2 HO2A 0.8200(10)
F2 C9 1.336(3)
N2 C3 1.501(3)
N2 C2 1.508(2)
N2 H2 0.9100
C2 H2A 0.9700
C2 H2B 0.9700
S3 O11 1.4347(16)
S3 O10 1.4444(15)
S3 O9 1.4561(16)
S3 C11 1.820(2)
F3 C9 1.330(3)
N3 C4 1.481(2)
N3 C5 1.483(2)
N3 H3 0.9100
C3 C4 1.514(3)
C3 H3A 0.9700
C3 H3B 0.9700
F4 C10 1.327(3)
N4 C6 1.498(2)
N4 C7 1.512(2)
N4 H4 0.9100
C4 H4A 0.9700
C4 H4B 0.9700
F5 C10 1.324(3)
F6 C10 1.336(3)
C5 C6 1.516(3)
C5 H5A 0.9700
C5 H5B 0.9700
F7 C11 1.327(3)
C6 H6A 0.9700
C6 H6B 0.9700
F8 C11 1.337(3)
C7 C8 1.511(3)
C7 H7A 0.9700
C7 H7B 0.9700
F9 C11 1.330(3)
C8 H8A 0.9700
C8 H8B 0.9700

loop_
_geom_hbond_atom_site_label_D
_geom_hbond_atom_site_label_H
_geom_hbond_atom_site_label_A
_geom_hbond_distance_DH
_geom_hbond_distance_HA
_geom_hbond_distance_DA
_geom_hbond_angle_DHA
_geom_hbond_site_symmetry_A
N1 H1 O3 0.91 2.08 2.898(2) 149.6 4_666
N2 H2 O10 0.91 1.99 2.826(2) 151.5 2
N3 H3 O5 0.91 2.17 3.021(2) 156.0 .
N4 H4 O7 0.91 2.12 2.968(2) 154.1 .
O2 HO2B O9 0.8200(10) 1.843(7) 2.645(2) 165(3) 2
O2 HO2A O8 0.8200(10) 1.864(7) 2.669(2) 167(3) .
O1 HO1A O7 0.8200(10) 1.966(9) 2.758(2) 162(3) .
O1 HO1B O4 0.8200(10) 1.824(6) 2.634(2) 169(3) 4_566
